data_4306312
loop_
_publ_author_name
'Biswarup Sarkar'
'Sanjit Konar'
'Carlos J. G\'omez-Garc\'ia'
'Ashutosh Ghosh'

_publ_section_title
;
Rare Example of \m-Nitrito-1\k2O,O':2\kOCoordinating Mode in Copper(II)
Nitrite Complexes with Monoanionic Tridentate Schiff Base Ligands:
Structure, Magnetic, and Electrochemical Properties
;
_journal_name_full 'Inorganic Chemistry'
_journal_page_first 11611
_journal_page_last 11619
_journal_paper_doi 10.1021/ic8011519
_journal_volume 47
_journal_year 2008
_chemical_formula_moiety 'C12 H15 Cu N3 O3'
_chemical_formula_sum 'C12 H15 Cu N3 O3'
_chemical_formula_weight 312.54
_chemical_name_systematic
; 
 ? 
;
_space_group_IT_number 61
_symmetry_cell_setting orthorhombic
_symmetry_space_group_name_Hall '-P 2ac 2ab'
_symmetry_space_group_name_H-M 'P b c a'
_atom_sites_solution_hydrogens geom
_atom_sites_solution_primary direct
_atom_sites_solution_secondary difmap
_audit_creation_method SHELXL-97
_cell_angle_alpha 90.00
_cell_angle_beta 90.00
_cell_angle_gamma 90.00
_cell_formula_units_Z 8
_cell_length_a 7.232(3)
_cell_length_b 13.300(6)
_cell_length_c 26.511(12)
_cell_measurement_temperature 110(2)
_cell_volume 2550.0(19)
_computing_cell_refinement 'Bruker SMART'
_computing_data_collection 'Bruker SMART'
_computing_data_reduction 'Bruker SAINT'
_computing_molecular_graphics 'Bruker SHELXTL'
_computing_publication_material 'Bruker SHELXTL'
_computing_structure_refinement 'SHELXL-97 (Sheldrick, 1997)'
_computing_structure_solution 'SHELXS-97 (Sheldrick, 1990)'
_diffrn_ambient_temperature 110(2)
_diffrn_measured_fraction_theta_full 1.000
_diffrn_measured_fraction_theta_max 1.000
_diffrn_measurement_device_type 'CCD area detector'
_diffrn_measurement_method 'phi and omega scans'
_diffrn_radiation_monochromator graphite
_diffrn_radiation_source 'fine-focus sealed tube'
_diffrn_radiation_type MoK\a
_diffrn_radiation_wavelength 0.71073
_diffrn_reflns_av_R_equivalents 0.0458
_diffrn_reflns_av_sigmaI/netI 0.0182
_diffrn_reflns_limit_h_max 7
_diffrn_reflns_limit_h_min -8
_diffrn_reflns_limit_k_max 15
_diffrn_reflns_limit_k_min -15
_diffrn_reflns_limit_l_max 31
_diffrn_reflns_limit_l_min -31
_diffrn_reflns_number 21801
_diffrn_reflns_theta_full 24.56
_diffrn_reflns_theta_max 24.56
_diffrn_reflns_theta_min 1.54
_exptl_absorpt_coefficient_mu 1.720
_exptl_absorpt_correction_T_max 0.842
_exptl_absorpt_correction_T_min 0.814
_exptl_absorpt_correction_type multi-scan
_exptl_absorpt_process_details 'Bruker SADABS V2.10'
_exptl_crystal_colour Blue
_exptl_crystal_density_diffrn 1.630
_exptl_crystal_density_method 'not measured'
_exptl_crystal_description Block
_exptl_crystal_F_000 1288
_exptl_crystal_size_max 0.35
_exptl_crystal_size_mid 0.10
_exptl_crystal_size_min 0.10
_refine_diff_density_max 0.446
_refine_diff_density_min -0.513
_refine_diff_density_rms 0.151
_refine_ls_extinction_method none
_refine_ls_goodness_of_fit_ref 1.192
_refine_ls_hydrogen_treatment mixed
_refine_ls_matrix_type full
_refine_ls_number_parameters 232
_refine_ls_number_reflns 2140
_refine_ls_number_restraints 0
_refine_ls_restrained_S_all 1.192
_refine_ls_R_factor_all 0.0318
_refine_ls_R_factor_gt 0.0268
_refine_ls_shift/su_max 0.001
_refine_ls_shift/su_mean 0.000
_refine_ls_structure_factor_coef Fsqd
_refine_ls_weighting_details 'calc w=1/[\s^2^(Fo^2^)+(0.0591P)^2^+1.1797P] where P=(Fo^2^+2Fc^2^)/3'
_refine_ls_weighting_scheme calc
_refine_ls_wR_factor_gt 0.0792
_refine_ls_wR_factor_ref 0.0926
_reflns_number_gt 2008
_reflns_number_total 2140
_reflns_threshold_expression >2sigma(I)
_cod_data_source_file ic8011519_si_001_2.cif
_cod_data_source_block 2
_cod_depositor_comments
;
The following automatic conversions were performed:
'_symmetry_cell_setting' value 'Orthorhombic' changed to 'orthorhombic'
according to '/home/saulius/struct/CIF-dictionaries/cif_core.dic'
dictionary named 'cif_core.dic' version 2.4.1 from
2010-06-29.

'_exptl_absorpt_correction_type' value 'Multi-Scan' changed
to 'multi-scan' according to
'/home/saulius/struct/CIF-dictionaries/cif_core.dic' dictionary named
'cif_core.dic' version 2.4.1 from 2010-06-29.

Automatic conversion script
Id: cif_fix_enum 1527 2010-12-29 10:47:43Z saulius 
;
_cod_original_cell_volume 2550(2)
_cod_original_formula_sum 'C12 H15 Cu1 N3 O3'
_cod_database_code 4306312

loop_
_symmetry_equiv_pos_as_xyz
'x, y, z'
'-x+1/2, -y, z+1/2'
'-x, y+1/2, -z+1/2'
'x+1/2, -y+1/2, -z'
'-x, -y, -z'
'x-1/2, y, -z-1/2'
'x, -y-1/2, z-1/2'
'-x-1/2, y-1/2, z'

loop_
_atom_site_label
_atom_site_type_symbol
_atom_site_fract_x
_atom_site_fract_y
_atom_site_fract_z
_atom_site_U_iso_or_equiv
_atom_site_adp_type
_atom_site_occupancy
_atom_site_symmetry_multiplicity
_atom_site_calc_flag
_atom_site_refinement_flags
_atom_site_disorder_assembly
_atom_site_disorder_group
Cu1 Cu 0.15094(4) 0.80563(2) 0.060121(10) 0.01416(15) Uani 1 1 d . . .
O1 O 0.0102(2) 0.78664(12) -0.00374(6) 0.0199(4) Uani 1 1 d . . .
N1 N 0.3174(3) 0.81269(14) 0.11722(8) 0.0156(4) Uani 1 1 d . . .
N2 N 0.3206(3) 0.90462(17) 0.02779(8) 0.0166(4) Uani 1 1 d . . .
C8 C 0.1387(3) 0.70430(17) 0.17005(10) 0.0160(5) Uani 1 1 d . . .
O3 O -0.0182(2) 0.71720(12) 0.09183(6) 0.0190(4) Uani 1 1 d . . .
O2 O -0.1308(2) 0.91561(14) 0.02214(7) 0.0260(4) Uani 1 1 d . . .
C6 C -0.1571(3) 0.61307(17) 0.15252(9) 0.0150(5) Uani 1 1 d . . .
C7 C -0.0035(3) 0.68306(16) 0.13717(8) 0.0154(5) Uani 1 1 d . . .
C5 C -0.1580(3) 0.56091(18) 0.19809(9) 0.0177(5) Uani 1 1 d . . .
N3 N -0.1200(3) 0.85056(17) -0.01044(7) 0.0226(5) Uani 1 1 d . . .
C1 C -0.3032(3) 0.59781(18) 0.11911(9) 0.0188(5) Uani 1 1 d . . .
C9 C 0.2971(3) 0.76482(16) 0.15986(8) 0.0151(5) Uani 1 1 d . . .
C4 C -0.2986(3) 0.49370(18) 0.20954(10) 0.0235(5) Uani 1 1 d . . .
C2 C -0.4440(3) 0.53059(19) 0.13057(9) 0.0247(6) Uani 1 1 d . . .
C11 C 0.4350(3) 0.95047(18) 0.06803(9) 0.0193(5) Uani 1 1 d . . .
C10 C 0.4868(3) 0.86977(18) 0.10560(9) 0.0184(5) Uani 1 1 d . . .
C3 C -0.4410(3) 0.4781(2) 0.17554(10) 0.0259(6) Uani 1 1 d . . .
C12 C 0.4416(3) 0.77032(19) 0.20070(9) 0.0192(5) Uani 1 1 d . . .
H6 H 0.549(6) 0.730(3) 0.1913(13) 0.059(10) Uiso 1 1 d . . .
H11 H -0.529(4) 0.435(2) 0.1838(11) 0.034(8) Uiso 1 1 d . . .
H7 H 0.137(3) 0.6800(19) 0.2003(11) 0.013(6) Uiso 1 1 d . . .
H5 H 0.394(4) 0.746(3) 0.2284(13) 0.039(9) Uiso 1 1 d . . .
H4 H 0.541(3) 0.8987(18) 0.1359(9) 0.017(6) Uiso 1 1 d . . .
H10 H -0.295(4) 0.461(2) 0.2393(11) 0.024(7) Uiso 1 1 d . . .
H8 H -0.306(3) 0.631(2) 0.0898(11) 0.016(6) Uiso 1 1 d . . .
H12 H -0.531(4) 0.523(2) 0.1053(12) 0.038(8) Uiso 1 1 d . . .
H9 H -0.068(4) 0.572(2) 0.2229(10) 0.023(7) Uiso 1 1 d . . .
H2 H 0.540(4) 0.980(2) 0.0557(9) 0.021(7) Uiso 1 1 d . . .
H2a H 0.265(4) 0.947(2) 0.0121(10) 0.017(7) Uiso 1 1 d . . .
H15 H 0.477(4) 0.836(2) 0.2077(11) 0.029(7) Uiso 1 1 d . . .
H14 H 0.576(4) 0.8229(18) 0.0898(9) 0.013(6) Uiso 1 1 d . . .
H13 H 0.360(3) 1.005(2) 0.0858(12) 0.029(8) Uiso 1 1 d . . .
H2b H 0.387(4) 0.875(2) 0.0074(11) 0.017(7) Uiso 1 1 d . . .

loop_
_atom_site_aniso_label
_atom_site_aniso_U_11
_atom_site_aniso_U_22
_atom_site_aniso_U_33
_atom_site_aniso_U_23
_atom_site_aniso_U_13
_atom_site_aniso_U_12
Cu1 0.0134(2) 0.0142(2) 0.0148(2) 0.00149(10) -0.00044(9) -0.00262(9)
O1 0.0200(8) 0.0198(9) 0.0199(8) -0.0012(6) -0.0009(7) -0.0014(7)
N1 0.0126(8) 0.0145(10) 0.0195(10) -0.0013(8) 0.0010(8) -0.0022(7)
N2 0.0155(9) 0.0150(11) 0.0192(10) 0.0019(9) 0.0018(8) 0.0022(8)
C8 0.0174(12) 0.0155(12) 0.0149(12) 0.0009(9) 0.0020(9) -0.0001(8)
O3 0.0169(8) 0.0215(9) 0.0186(8) 0.0050(7) -0.0022(6) -0.0051(7)
O2 0.0232(9) 0.0261(10) 0.0287(10) 0.0019(8) 0.0019(7) 0.0052(7)
C6 0.0142(10) 0.0120(11) 0.0188(12) -0.0040(9) 0.0045(8) 0.0021(8)
C7 0.0146(11) 0.0121(11) 0.0196(12) -0.0004(8) 0.0035(9) 0.0020(8)
C5 0.0171(11) 0.0161(12) 0.0198(12) 0.0002(10) 0.0027(9) 0.0011(9)
N3 0.0167(9) 0.0307(13) 0.0204(11) 0.0037(9) 0.0007(8) -0.0003(9)
C1 0.0186(11) 0.0203(13) 0.0175(12) -0.0031(10) 0.0037(9) -0.0009(9)
C9 0.0152(10) 0.0128(11) 0.0174(11) -0.0037(9) 0.0012(8) 0.0026(9)
C4 0.0258(13) 0.0189(13) 0.0258(13) 0.0025(11) 0.0098(10) 0.0013(10)
C2 0.0184(12) 0.0294(14) 0.0263(13) -0.0082(10) 0.0030(10) -0.0070(10)
C11 0.0148(11) 0.0190(13) 0.0240(12) -0.0011(10) 0.0034(9) -0.0061(10)
C10 0.0145(10) 0.0199(12) 0.0208(11) -0.0007(10) 0.0002(9) -0.0047(10)
C3 0.0216(12) 0.0256(14) 0.0306(13) -0.0069(11) 0.0101(10) -0.0098(11)
C12 0.0181(12) 0.0206(13) 0.0189(12) -0.0007(10) -0.0009(10) -0.0012(10)

loop_
_atom_type_symbol
_atom_type_description
_atom_type_scat_dispersion_real
_atom_type_scat_dispersion_imag
_atom_type_scat_source
C C 0.0033 0.0016 'International Tables Vol C Tables 4.2.6.8 and 6.1.1.4'
H H 0.0000 0.0000 'International Tables Vol C Tables 4.2.6.8 and 6.1.1.4'
N N 0.0061 0.0033 'International Tables Vol C Tables 4.2.6.8 and 6.1.1.4'
O O 0.0106 0.0060 'International Tables Vol C Tables 4.2.6.8 and 6.1.1.4'
Cu Cu 0.3201 1.2651 'International Tables Vol C Tables 4.2.6.8 and 6.1.1.4'

loop_
_geom_angle_atom_site_label_1
_geom_angle_atom_site_label_2
_geom_angle_atom_site_label_3
_geom_angle
_geom_angle_site_symmetry_1
_geom_angle_site_symmetry_3
_geom_angle_publ_flag
O3 Cu1 N1 94.86(8) . . ?
O3 Cu1 O1 88.19(7) . . ?
N1 Cu1 O1 171.29(7) . . ?
O3 Cu1 N2 177.04(8) . . ?
N1 Cu1 N2 85.49(9) . . ?
O1 Cu1 N2 91.88(8) . . ?
N3 O1 Cu1 114.17(14) . . ?
C9 N1 C10 121.72(19) . . ?
C9 N1 Cu1 125.67(15) . . ?
C10 N1 Cu1 112.23(15) . . ?
C11 N2 Cu1 107.82(15) . . ?
C7 C8 C9 126.6(2) . . ?
C7 O3 Cu1 125.40(15) . . ?
C5 C6 C1 118.4(2) . . ?
C5 C6 C7 123.1(2) . . ?
C1 C6 C7 118.5(2) . . ?
O3 C7 C8 125.4(2) . . ?
O3 C7 C6 114.2(2) . . ?
C8 C7 C6 120.4(2) . . ?
C4 C5 C6 120.9(2) . . ?
O2 N3 O1 114.69(18) . . ?
C2 C1 C6 120.7(2) . . ?
N1 C9 C8 122.0(2) . . ?
N1 C9 C12 121.4(2) . . ?
C8 C9 C12 116.6(2) . . ?
C3 C4 C5 120.0(2) . . ?
C3 C2 C1 120.2(2) . . ?
N2 C11 C10 108.7(2) . . ?
N1 C10 C11 107.30(18) . . ?
C2 C3 C4 119.9(2) . . ?

loop_
_geom_bond_atom_site_label_1
_geom_bond_atom_site_label_2
_geom_bond_distance
_geom_bond_site_symmetry_2
_geom_bond_publ_flag
Cu1 O3 1.8939(16) . ?
Cu1 N1 1.936(2) . ?
Cu1 O1 1.9913(17) . ?
Cu1 N2 1.994(2) . ?
O1 N3 1.281(3) . ?
N1 C9 1.306(3) . ?
N1 C10 1.474(3) . ?
N2 C11 1.481(3) . ?
C8 C7 1.378(3) . ?
C8 C9 1.426(3) . ?
O3 C7 1.289(3) . ?
O2 N3 1.225(3) . ?
C6 C5 1.393(3) . ?
C6 C1 1.394(3) . ?
C6 C7 1.505(3) . ?
C5 C4 1.388(3) . ?
C1 C2 1.389(3) . ?
C9 C12 1.507(3) . ?
C4 C3 1.384(4) . ?
C2 C3 1.382(4) . ?
C11 C10 1.512(3) . ?
